data_4062486
_journal_name_full Organometallics
_journal_year 2003
_chemical_formula_sum 'C51.5 H35 Cl3 Co2 O6 P2'
_chemical_formula_weight 1035.95
_space_group_IT_number 14
_symmetry_cell_setting monoclinic
_symmetry_space_group_name_Hall '-P 2yn'
_symmetry_space_group_name_H-M 'P 1 21/n 1'
_cell_angle_alpha 90.00
_cell_angle_beta 94.5540(10)
_cell_angle_gamma 90.00
_cell_formula_units_Z 4
_cell_length_a 14.4575(3)
_cell_length_b 19.3414(4)
_cell_length_c 16.2073(4)
_cell_measurement_temperature 120(2)
_cell_volume 4517.71(17)
_diffrn_ambient_temperature 120(2)
_exptl_crystal_density_diffrn 1.523
_cod_original_sg_symbol_H-M 'P 21/n'
_cod_original_formula_sum 'C51.50 H35 Cl3 Co2 O6 P2'
_cod_database_code 4062486

loop_
_symmetry_equiv_pos_as_xyz
'x, y, z'
'-x+1/2, y+1/2, -z+1/2'
'-x, -y, -z'
'x-1/2, -y-1/2, z-1/2'

loop_
_atom_site_label
_atom_site_type_symbol
_atom_site_fract_x
_atom_site_fract_y
_atom_site_fract_z
_atom_site_U_iso_or_equiv
_atom_site_adp_type
_atom_site_occupancy
_atom_site_symmetry_multiplicity
_atom_site_calc_flag
_atom_site_refinement_flags
_atom_site_disorder_assembly
_atom_site_disorder_group
Co1 Co 0.15353(4) 0.17425(3) 0.83545(4) 0.0202(2) Uani 1 1 d . . .
Co2 Co 0.32012(5) 0.14983(4) 0.79676(5) 0.0354(2) Uani 1 1 d . . .
P1 P 0.07257(8) 0.19609(6) 0.94327(8) 0.0183(3) Uani 1 1 d . . .
P2 P 0.05225(8) 0.23143(7) 0.74600(8) 0.0189(3) Uani 1 1 d . . .
O1 O 0.1305(3) 0.0255(2) 0.8663(2) 0.0416(10) Uani 1 1 d . . .
O2 O 0.2862(2) 0.2769(2) 0.9032(2) 0.0385(10) Uani 1 1 d . . .
O3 O 0.1765(3) 0.1219(2) 0.6666(2) 0.0388(10) Uani 1 1 d . . .
O4 O 0.4344(3) 0.1497(3) 0.9560(3) 0.0726(16) Uani 1 1 d . . .
O5 O 0.3708(3) 0.0138(2) 0.7322(3) 0.0611(13) Uani 1 1 d . . .
O6 O 0.4080(3) 0.2611(2) 0.7073(3) 0.0562(12) Uani 1 1 d . . .
C1 C 0.1363(3) 0.0840(3) 0.8525(3) 0.0293(13) Uani 1 1 d . . .
C2 C 0.2446(3) 0.2312(3) 0.8709(3) 0.0298(13) Uani 1 1 d . . .
C3 C 0.2091(4) 0.1414(3) 0.7318(4) 0.0300(13) Uani 1 1 d . . .
C4 C 0.3916(4) 0.1478(4) 0.8944(5) 0.0508(18) Uani 1 1 d . . .
C5 C 0.3505(4) 0.0661(4) 0.7598(4) 0.0448(16) Uani 1 1 d . . .
C6 C 0.3713(4) 0.2175(3) 0.7420(4) 0.0419(16) Uani 1 1 d . . .
C7 C -0.0442(3) 0.1643(2) 0.9127(3) 0.0171(11) Uani 1 1 d . . .
C8 C -0.0641(3) 0.0936(2) 0.9273(3) 0.0202(11) Uani 1 1 d . . .
H8 H -0.0195 0.0656 0.9578 0.024 Uiso 1 1 calc R . .
C9 C -0.1471(3) 0.0654(3) 0.8977(3) 0.0239(12) Uani 1 1 d . . .
H9 H -0.1595 0.0182 0.9087 0.029 Uiso 1 1 calc R . .
C10 C -0.2151(3) 0.1053(2) 0.8510(3) 0.0206(11) Uani 1 1 d . . .
C11 C -0.3024(3) 0.0777(3) 0.8236(3) 0.0293(13) Uani 1 1 d . . .
H11 H -0.3162 0.0309 0.8358 0.035 Uiso 1 1 calc R . .
C12 C -0.3675(4) 0.1170(3) 0.7797(3) 0.0318(13) Uani 1 1 d . . .
H12 H -0.4263 0.0978 0.7623 0.038 Uiso 1 1 calc R . .
C13 C -0.3470(3) 0.1859(3) 0.7602(3) 0.0279(12) Uani 1 1 d . . .
H13 H -0.3921 0.2130 0.7291 0.034 Uiso 1 1 calc R . .
C14 C -0.2632(3) 0.2141(3) 0.7858(3) 0.0233(12) Uani 1 1 d . . .
H14 H -0.2502 0.2605 0.7717 0.028 Uiso 1 1 calc R . .
C15 C -0.1949(3) 0.1748(2) 0.8332(3) 0.0177(11) Uani 1 1 d . . .
C16 C -0.1071(3) 0.2047(2) 0.8645(3) 0.0186(11) Uani 1 1 d . . .
C17 C -0.0877(3) 0.2788(2) 0.8441(3) 0.0178(11) Uani 1 1 d . . .
C18 C -0.1408(3) 0.3306(2) 0.8817(3) 0.0190(11) Uani 1 1 d . . .
C19 C -0.2019(3) 0.3137(3) 0.9431(3) 0.0230(12) Uani 1 1 d . . .
H19 H -0.2094 0.2669 0.9588 0.028 Uiso 1 1 calc R . .
C20 C -0.2504(3) 0.3651(3) 0.9801(3) 0.0278(12) Uani 1 1 d . . .
H20 H -0.2896 0.3535 1.0224 0.033 Uiso 1 1 calc R . .
C21 C -0.2424(3) 0.4344(3) 0.9559(3) 0.0258(12) Uani 1 1 d . . .
H21 H -0.2766 0.4693 0.9813 0.031 Uiso 1 1 calc R . .
C22 C -0.1854(3) 0.4514(3) 0.8959(3) 0.0264(12) Uani 1 1 d . . .
H22 H -0.1818 0.4982 0.8788 0.032 Uiso 1 1 calc R . .
C23 C -0.1317(3) 0.4009(2) 0.8588(3) 0.0191(11) Uani 1 1 d . . .
C24 C -0.0684(3) 0.4177(3) 0.7999(3) 0.0209(11) Uani 1 1 d . . .
H24 H -0.0626 0.4643 0.7828 0.025 Uiso 1 1 calc R . .
C25 C -0.0156(3) 0.3680(2) 0.7673(3) 0.0208(11) Uani 1 1 d . . .
H25 H 0.0278 0.3811 0.7291 0.025 Uiso 1 1 calc R . .
C26 C -0.0234(3) 0.2974(2) 0.7885(3) 0.0174(11) Uani 1 1 d . . .
C27 C 0.1084(3) 0.1513(2) 1.0404(3) 0.0206(11) Uani 1 1 d . . .
C28 C 0.0471(4) 0.1318(3) 1.0980(3) 0.0253(12) Uani 1 1 d . . .
H28 H -0.0179 0.1348 1.0844 0.030 Uiso 1 1 calc R . .
C29 C 0.0805(4) 0.1079(3) 1.1750(3) 0.0312(13) Uani 1 1 d . . .
H29 H 0.0378 0.0950 1.2140 0.037 Uiso 1 1 calc R . .
C30 C 0.1745(4) 0.1023(3) 1.1966(3) 0.0335(14) Uani 1 1 d . . .
H30 H 0.1970 0.0865 1.2499 0.040 Uiso 1 1 calc R . .
C31 C 0.2348(4) 0.1202(3) 1.1386(3) 0.0316(13) Uani 1 1 d . . .
H31 H 0.2997 0.1164 1.1525 0.038 Uiso 1 1 calc R . .
C32 C 0.2036(4) 0.1435(3) 1.0610(3) 0.0268(12) Uani 1 1 d . . .
H32 H 0.2467 0.1543 1.0216 0.032 Uiso 1 1 calc R . .
C33 C 0.0571(3) 0.2835(2) 0.9825(3) 0.0194(11) Uani 1 1 d . . .
C34 C 0.0009(3) 0.2937(3) 1.0476(3) 0.0256(12) Uani 1 1 d . . .
H34 H -0.0275 0.2551 1.0716 0.031 Uiso 1 1 calc R . .
C35 C -0.0137(4) 0.3593(3) 1.0776(3) 0.0311(13) Uani 1 1 d . . .
H35 H -0.0531 0.3656 1.1212 0.037 Uiso 1 1 calc R . .
C36 C 0.0290(4) 0.4164(3) 1.0443(3) 0.0294(13) Uani 1 1 d . . .
H36 H 0.0195 0.4614 1.0654 0.035 Uiso 1 1 calc R . .
C37 C 0.0855(3) 0.4069(3) 0.9802(3) 0.0277(12) Uani 1 1 d . . .
H37 H 0.1146 0.4455 0.9570 0.033 Uiso 1 1 calc R . .
C38 C 0.0996(3) 0.3417(3) 0.9500(3) 0.0233(12) Uani 1 1 d . . .
H38 H 0.1389 0.3358 0.9062 0.028 Uiso 1 1 calc R . .
C39 C -0.0358(3) 0.1820(2) 0.6844(3) 0.0177(11) Uani 1 1 d . . .
C40 C -0.0410(4) 0.1108(3) 0.6888(3) 0.0270(12) Uani 1 1 d . . .
H40 H 0.0066 0.0861 0.7201 0.032 Uiso 1 1 calc R . .
C41 C -0.1144(4) 0.0744(3) 0.6486(3) 0.0303(13) Uani 1 1 d . . .
H41 H -0.1170 0.0254 0.6519 0.036 Uiso 1 1 calc R . .
C42 C -0.1839(4) 0.1111(3) 0.6033(3) 0.0319(13) Uani 1 1 d . . .
H42 H -0.2347 0.0869 0.5761 0.038 Uiso 1 1 calc R . .
C43 C -0.1802(3) 0.1814(3) 0.5975(3) 0.0268(12) Uani 1 1 d . . .
H43 H -0.2278 0.2058 0.5659 0.032 Uiso 1 1 calc R . .
C44 C -0.1069(3) 0.2170(3) 0.6376(3) 0.0237(12) Uani 1 1 d . . .
H44 H -0.1047 0.2659 0.6334 0.028 Uiso 1 1 calc R . .
C45 C 0.1134(3) 0.2806(3) 0.6700(3) 0.0225(12) Uani 1 1 d . . .
C46 C 0.0970(3) 0.2727(3) 0.5846(3) 0.0274(12) Uani 1 1 d . . .
H46 H 0.0503 0.2419 0.5625 0.033 Uiso 1 1 calc R . .
C47 C 0.1498(4) 0.3105(3) 0.5318(3) 0.0358(14) Uani 1 1 d . . .
H47 H 0.1389 0.3048 0.4736 0.043 Uiso 1 1 calc R . .
C48 C 0.2163(4) 0.3550(3) 0.5623(4) 0.0382(15) Uani 1 1 d . . .
H48 H 0.2516 0.3800 0.5254 0.046 Uiso 1 1 calc R . .
C49 C 0.2332(4) 0.3642(3) 0.6463(4) 0.0389(15) Uani 1 1 d . . .
H49 H 0.2790 0.3962 0.6672 0.047 Uiso 1 1 calc R . .
C50 C 0.1829(4) 0.3263(3) 0.7003(3) 0.0311(13) Uani 1 1 d . . .
H50 H 0.1959 0.3316 0.7584 0.037 Uiso 1 1 calc R . .
Cl1S Cl 0.52528(13) 0.33279(13) 0.88230(12) 0.0777(6) Uani 1 1 d . . .
Cl2S Cl 0.4111(2) 0.45521(14) 0.89334(19) 0.1306(11) Uani 1 1 d . . .
Cl3S Cl 0.49336(15) 0.02050(11) 1.08572(12) 0.0794(6) Uani 1 1 d . . .
C1S C 0.4733(7) 0.3868(4) 0.9429(5) 0.088(3) Uani 1 1 d . . .
H1S1 H 0.5210 0.4067 0.9832 0.105 Uiso 1 1 calc R . .
H1S2 H 0.4300 0.3598 0.9747 0.105 Uiso 1 1 calc R . .
C2S C 0.4389(10) -0.0149(7) 0.9999(8) 0.062(4) Uani 0.50 1 d P . .
H2S1 H 0.3829 0.0128 0.9836 0.074 Uiso 0.50 1 calc PR . .
H2S2 H 0.4181 -0.0620 1.0136 0.074 Uiso 0.50 1 calc PR . .

loop_
_atom_site_aniso_label
_atom_site_aniso_U_11
_atom_site_aniso_U_22
_atom_site_aniso_U_33
_atom_site_aniso_U_23
_atom_site_aniso_U_13
_atom_site_aniso_U_12
Co1 0.0198(4) 0.0204(4) 0.0203(4) -0.0009(3) 0.0013(3) 0.0022(3)
Co2 0.0274(4) 0.0373(5) 0.0417(5) -0.0014(4) 0.0046(3) 0.0033(4)
P1 0.0197(7) 0.0169(7) 0.0181(7) -0.0005(5) 0.0000(5) 0.0004(5)
P2 0.0204(7) 0.0185(7) 0.0176(7) -0.0008(5) 0.0011(5) -0.0010(6)
O1 0.054(3) 0.022(2) 0.050(3) 0.0044(19) 0.015(2) 0.008(2)
O2 0.030(2) 0.049(3) 0.038(2) -0.014(2) 0.0078(18) -0.009(2)
O3 0.047(2) 0.041(2) 0.029(2) -0.0069(19) 0.0044(19) 0.007(2)
O4 0.063(3) 0.082(4) 0.067(4) -0.001(3) -0.029(3) 0.014(3)
O5 0.054(3) 0.043(3) 0.086(4) -0.013(3) 0.005(3) 0.025(2)
O6 0.053(3) 0.056(3) 0.063(3) -0.006(2) 0.028(2) -0.011(2)
C1 0.032(3) 0.036(4) 0.021(3) -0.004(3) 0.008(2) 0.010(3)
C2 0.022(3) 0.037(3) 0.031(3) -0.005(3) 0.005(2) -0.003(3)
C3 0.033(3) 0.026(3) 0.032(3) 0.005(3) 0.007(3) 0.009(3)
C4 0.035(4) 0.052(4) 0.065(5) 0.001(4) 0.000(3) 0.009(3)
C5 0.027(3) 0.052(4) 0.054(4) 0.004(3) -0.003(3) 0.011(3)
C6 0.035(3) 0.051(4) 0.041(4) -0.007(3) 0.013(3) -0.007(3)
C7 0.018(2) 0.019(3) 0.015(3) -0.001(2) 0.003(2) -0.001(2)
C8 0.021(3) 0.020(3) 0.020(3) -0.002(2) 0.001(2) 0.000(2)
C9 0.026(3) 0.019(3) 0.027(3) -0.001(2) 0.006(2) -0.001(2)
C10 0.023(3) 0.021(3) 0.018(3) -0.003(2) 0.002(2) -0.001(2)
C11 0.027(3) 0.026(3) 0.034(3) -0.001(2) -0.002(2) -0.011(3)
C12 0.021(3) 0.037(3) 0.035(3) -0.002(3) -0.010(2) -0.011(3)
C13 0.024(3) 0.030(3) 0.028(3) -0.001(2) -0.007(2) -0.002(2)
C14 0.027(3) 0.019(3) 0.024(3) 0.000(2) 0.001(2) -0.002(2)
C15 0.016(2) 0.019(3) 0.018(3) -0.001(2) 0.002(2) 0.000(2)
C16 0.020(3) 0.018(3) 0.018(3) -0.004(2) 0.005(2) 0.000(2)
C17 0.016(2) 0.020(3) 0.016(3) -0.003(2) -0.006(2) 0.001(2)
C18 0.017(2) 0.019(3) 0.020(3) 0.001(2) -0.005(2) -0.001(2)
C19 0.021(3) 0.022(3) 0.026(3) 0.002(2) 0.000(2) 0.001(2)
C20 0.025(3) 0.031(3) 0.027(3) 0.001(2) 0.001(2) 0.003(2)
C21 0.023(3) 0.026(3) 0.027(3) -0.009(2) -0.001(2) 0.003(2)
C22 0.027(3) 0.020(3) 0.032(3) -0.007(2) -0.004(2) 0.000(2)
C23 0.019(3) 0.021(3) 0.017(3) -0.003(2) -0.005(2) -0.001(2)
C24 0.025(3) 0.014(3) 0.023(3) 0.002(2) -0.005(2) -0.003(2)
C25 0.021(3) 0.022(3) 0.019(3) 0.001(2) -0.003(2) -0.002(2)
C26 0.018(2) 0.018(3) 0.016(3) -0.003(2) -0.003(2) -0.004(2)
C27 0.029(3) 0.015(3) 0.016(3) -0.003(2) -0.008(2) 0.002(2)
C28 0.029(3) 0.021(3) 0.026(3) -0.002(2) 0.004(2) 0.004(2)
C29 0.051(4) 0.020(3) 0.022(3) 0.000(2) 0.002(3) 0.000(3)
C30 0.052(4) 0.019(3) 0.026(3) 0.000(2) -0.015(3) -0.003(3)
C31 0.033(3) 0.020(3) 0.038(4) 0.004(3) -0.014(3) -0.002(2)
C32 0.028(3) 0.017(3) 0.034(3) 0.001(2) -0.005(2) -0.006(2)
C33 0.020(3) 0.021(3) 0.016(3) -0.001(2) -0.007(2) 0.003(2)
C34 0.035(3) 0.014(3) 0.026(3) 0.000(2) -0.006(2) 0.002(2)
C35 0.038(3) 0.034(3) 0.021(3) -0.008(3) -0.001(2) 0.006(3)
C36 0.036(3) 0.018(3) 0.032(3) -0.006(2) -0.010(3) 0.002(2)
C37 0.032(3) 0.014(3) 0.036(3) 0.002(2) -0.010(3) -0.005(2)
C38 0.018(3) 0.026(3) 0.026(3) -0.003(2) -0.002(2) -0.001(2)
C39 0.018(2) 0.021(3) 0.015(3) -0.002(2) 0.002(2) 0.002(2)
C40 0.033(3) 0.023(3) 0.025(3) 0.006(2) 0.000(2) 0.001(2)
C41 0.041(3) 0.021(3) 0.028(3) 0.001(2) -0.005(3) -0.012(3)
C42 0.033(3) 0.035(4) 0.027(3) 0.001(3) -0.005(3) -0.012(3)
C43 0.027(3) 0.035(3) 0.017(3) -0.002(2) -0.002(2) 0.004(3)
C44 0.025(3) 0.027(3) 0.019(3) -0.001(2) 0.002(2) -0.003(2)
C45 0.021(3) 0.021(3) 0.026(3) 0.004(2) 0.006(2) 0.004(2)
C46 0.032(3) 0.025(3) 0.026(3) 0.000(2) 0.007(2) 0.006(2)
C47 0.040(3) 0.043(4) 0.026(3) 0.000(3) 0.012(3) 0.007(3)
C48 0.041(3) 0.038(4) 0.038(4) 0.009(3) 0.019(3) 0.000(3)
C49 0.031(3) 0.033(4) 0.054(4) 0.005(3) 0.010(3) -0.008(3)
C50 0.032(3) 0.033(3) 0.028(3) 0.005(3) 0.005(2) -0.002(3)
Cl1S 0.0589(12) 0.1215(19) 0.0527(12) 0.0105(12) 0.0050(9) -0.0007(12)
Cl2S 0.157(3) 0.091(2) 0.153(3) 0.0492(18) 0.066(2) 0.0236(19)
Cl3S 0.1109(17) 0.0789(15) 0.0493(11) -0.0037(10) 0.0122(11) 0.0048(13)
C1S 0.142(8) 0.056(5) 0.063(5) 0.011(4) -0.002(5) 0.001(5)
C2S 0.079(10) 0.054(9) 0.050(9) 0.000(7) -0.008(8) -0.013(8)

loop_
_geom_bond_atom_site_label_1
_geom_bond_atom_site_label_2
_geom_bond_distance
_geom_bond_site_symmetry_2
_geom_bond_publ_flag
Co1 C2 1.777(6) . ?
Co1 C1 1.788(6) . ?
Co1 C3 2.021(5) . ?
Co1 P1 2.2196(14) . ?
Co1 P2 2.2653(14) . ?
Co1 Co2 2.5801(9) . ?
Co2 C6 1.775(7) . ?
Co2 C5 1.793(7) . ?
Co2 C4 1.820(7) . ?
Co2 C3 1.855(6) . ?
Co2 C2 2.307(5) . ?
P1 C33 1.826(5) . ?
P1 C7 1.828(5) . ?
P1 C27 1.835(5) . ?
P2 C39 1.825(5) . ?
P2 C45 1.838(5) . ?
P2 C26 1.850(5) . ?
O1 C1 1.157(6) . ?
O2 C2 1.169(6) . ?
O3 C3 1.184(6) . ?
O4 C4 1.133(7) . ?
O5 C5 1.154(7) . ?
O6 C6 1.165(7) . ?
C7 C16 1.390(6) . ?
C7 C8 1.422(6) . ?
C8 C9 1.369(6) . ?
C9 C10 1.419(7) . ?
C10 C11 1.410(7) . ?
C10 C15 1.410(7) . ?
C11 C12 1.365(7) . ?
C12 C13 1.406(7) . ?
C13 C14 1.363(7) . ?
C14 C15 1.422(6) . ?
C15 C16 1.450(6) . ?
C16 C17 1.502(7) . ?
C17 C26 1.392(6) . ?
C17 C18 1.428(7) . ?
C18 C23 1.419(7) . ?
C18 C19 1.420(7) . ?
C19 C20 1.381(7) . ?
C20 C21 1.402(7) . ?
C21 C22 1.364(7) . ?
C22 C23 1.412(7) . ?
C23 C24 1.412(6) . ?
C24 C25 1.359(7) . ?
C25 C26 1.415(6) . ?
C27 C28 1.389(7) . ?
C27 C32 1.399(7) . ?
C28 C29 1.382(7) . ?
C29 C30 1.381(7) . ?
C30 C31 1.375(7) . ?
C31 C32 1.377(7) . ?
C33 C34 1.396(7) . ?
C33 C38 1.404(7) . ?
C34 C35 1.382(7) . ?
C35 C36 1.395(7) . ?
C36 C37 1.383(7) . ?
C37 C38 1.374(7) . ?
C39 C40 1.382(7) . ?
C39 C44 1.402(6) . ?
C40 C41 1.392(7) . ?
C41 C42 1.391(7) . ?
C42 C43 1.364(7) . ?
C43 C44 1.382(7) . ?
C45 C46 1.394(7) . ?
C45 C50 1.398(7) . ?
C46 C47 1.398(7) . ?
C47 C48 1.354(8) . ?
C48 C49 1.375(8) . ?
C49 C50 1.390(7) . ?
Cl1S C1S 1.654(9) . ?
Cl2S C1S 1.758(8) . ?
Cl3S C2S 1.688(13) . ?
Cl3S C2S 1.764(14) 3_657 ?
C2S Cl3S 1.764(14) 3_657 ?
